data_2233035
loop_
_publ_author_name
'Zhang, Chun-Yan'
'Wen, Yi-Hang'

_publ_section_title
;
 Bis(2,2'-bipyridine-\k^2^<i>N</i>,<i>N</i>')bis[3-(3-hydroxyphenyl)propenoato-\k^2^<i>O</i>^1^,<i>O</i>^1'^]cadmium
;
_journal_coeditor_code YK2032
_journal_issue 12
_journal_name_full 'Acta Crystallographica Section E'
_journal_page_first m1909
_journal_paper_doi 10.1107/S1600536811050847
_journal_volume 67
_journal_year 2011
_chemical_formula_iupac '[Cd (C9 H7 O3)2 (C10 H8 N2)2]'
_chemical_formula_moiety 'C38 H30 Cd N4 O6'
_chemical_formula_sum 'C38 H30 Cd N4 O6'
_chemical_formula_weight 751.06
_chemical_name_common
;
Bis(2,2'-bipyridine-\k^2^<i>N</i>,<i>N</i>')bis[3-(3-
hydroxyphenyl)propenoato-\k^2^<i>O</i>^1^,<i>O</i>^1'^]cadmium
;
_space_group_IT_number 14
_symmetry_cell_setting monoclinic
_symmetry_space_group_name_Hall '-P 2ybc'
_symmetry_space_group_name_H-M 'P 1 21/c 1'
_atom_sites_solution_hydrogens geom
_atom_sites_solution_primary direct
_atom_sites_solution_secondary difmap
_audit_creation_method SHELXL-97
_cell_angle_alpha 90.00
_cell_angle_beta 126.382(10)
_cell_angle_gamma 90.00
_cell_formula_units_Z 4
_cell_length_a 8.7769(16)
_cell_length_b 36.711(7)
_cell_length_c 13.188(2)
_cell_measurement_reflns_used 9455
_cell_measurement_temperature 296(2)
_cell_measurement_theta_max 27.63
_cell_measurement_theta_min 2.00
_cell_volume 3421.0(11)
_computing_cell_refinement 'SAINT (Bruker, 2009)'
_computing_data_collection 'APEX2 (Bruker, 2009)'
_computing_data_reduction 'SAINT (Bruker, 2009)'
_computing_molecular_graphics 'SHELXTL (Sheldrick, 2008)'
_computing_publication_material 'SHELXTL (Sheldrick, 2008)'
_computing_structure_refinement 'SHELXL97 (Sheldrick, 2008)'
_computing_structure_solution 'SHELXS97 (Sheldrick, 2008)'
_diffrn_ambient_temperature 296(2)
_diffrn_measured_fraction_theta_full 0.988
_diffrn_measured_fraction_theta_max 0.988
_diffrn_measurement_device_type 'Bruker APEXII CCD area-detector'
_diffrn_measurement_method '\f and \w scans'
_diffrn_radiation_monochromator graphite
_diffrn_radiation_source 'fine-focus sealed tube'
_diffrn_radiation_type MoK\a
_diffrn_radiation_wavelength 0.71073
_diffrn_reflns_av_R_equivalents 0.0335
_diffrn_reflns_av_sigmaI/netI 0.0367
_diffrn_reflns_limit_h_max 11
_diffrn_reflns_limit_h_min -11
_diffrn_reflns_limit_k_max 47
_diffrn_reflns_limit_k_min -45
_diffrn_reflns_limit_l_max 17
_diffrn_reflns_limit_l_min -12
_diffrn_reflns_number 29901
_diffrn_reflns_theta_full 27.63
_diffrn_reflns_theta_max 27.63
_diffrn_reflns_theta_min 2.00
_exptl_absorpt_coefficient_mu 0.691
_exptl_absorpt_correction_T_max 0.93
_exptl_absorpt_correction_T_min 0.81
_exptl_absorpt_correction_type multi-scan
_exptl_absorpt_process_details '(SADABS; Bruker, 2009)'
_exptl_crystal_colour yellow
_exptl_crystal_density_diffrn 1.458
_exptl_crystal_density_method 'not measured'
_exptl_crystal_description block
_exptl_crystal_F_000 1528
_exptl_crystal_size_max .35
_exptl_crystal_size_mid .25
_exptl_crystal_size_min .10
_refine_diff_density_max 0.477
_refine_diff_density_min -0.533
_refine_ls_extinction_method none
_refine_ls_goodness_of_fit_ref 1.024
_refine_ls_hydrogen_treatment constr
_refine_ls_matrix_type full
_refine_ls_number_parameters 442
_refine_ls_number_reflns 7869
_refine_ls_number_restraints 1
_refine_ls_restrained_S_all 1.029
_refine_ls_R_factor_gt 0.0363
_refine_ls_shift/su_max 0.002
_refine_ls_shift/su_mean 0.000
_refine_ls_structure_factor_coef Fsqd
_refine_ls_weighting_details 'calc w=1/[\s^2^(Fo^2^)+(0.0265P)^2^+1.7042P] where P=(Fo^2^+2Fc^2^)/3'
_refine_ls_weighting_scheme calc
_refine_ls_wR_factor_gt 0.0705
_refine_ls_wR_factor_ref 0.0758
_reflns_number_gt 6136
_reflns_number_total 7869
_reflns_threshold_expression I>2\s(I)
_cod_data_source_file yk2032.cif
_cod_data_source_block I
_cod_original_cell_volume 3421.0(10)
_cod_original_sg_symbol_H-M 'P 21/c'
_cod_database_code 2233035
_cod_database_fobs_code 2233035

loop_
_symmetry_equiv_pos_as_xyz
'x, y, z'
'-x, y+1/2, -z+1/2'
'-x, -y, -z'
'x, -y-1/2, z-1/2'

loop_
_atom_site_type_symbol
_atom_site_label
_atom_site_fract_x
_atom_site_fract_y
_atom_site_fract_z
_atom_site_U_iso_or_equiv
_atom_site_adp_type
_atom_site_calc_flag
_atom_site_refinement_flags
_atom_site_occupancy
_atom_site_symmetry_multiplicity
Cd Cd1 -0.04645(2) 0.375575(5) -0.026646(16) 0.03575(6) Uani d U 1 1
C C1 -0.4528(4) 0.43853(9) 0.4179(3) 0.0566(7) Uani d . 1 1
C C2 -0.3126(4) 0.45796(10) 0.5215(3) 0.0659(9) Uani d . 1 1
H H2A -0.3356 0.4682 0.5758 0.079 Uiso calc R 1 1
C C3 -0.1399(4) 0.46216(9) 0.5447(3) 0.0634(8) Uani d . 1 1
H H3A -0.0455 0.4752 0.6150 0.076 Uiso calc R 1 1
C C4 -0.1046(4) 0.44724(8) 0.4651(2) 0.0520(7) Uani d . 1 1
H H4A 0.0133 0.4504 0.4815 0.062 Uiso calc R 1 1
C C5 -0.2440(3) 0.42738(7) 0.3599(2) 0.0397(6) Uani d . 1 1
C C6 -0.4180(4) 0.42272(8) 0.3377(2) 0.0467(6) Uani d . 1 1
H H6A -0.5116 0.4090 0.2691 0.056 Uiso calc R 1 1
C C7 -0.2141(3) 0.41185(7) 0.2705(2) 0.0400(6) Uani d . 1 1
H H7A -0.3146 0.3988 0.2032 0.048 Uiso calc R 1 1
C C8 -0.0614(4) 0.41434(8) 0.2754(2) 0.0483(7) Uani d . 1 1
H H8A 0.0442 0.4257 0.3448 0.058 Uiso calc R 1 1
C C9 -0.0479(4) 0.39991(7) 0.1755(3) 0.0450(6) Uani d . 1 1
C C10 1.0806(3) 0.27718(8) 0.3225(3) 0.0497(7) Uani d . 1 1
C C11 1.1024(4) 0.24959(8) 0.4007(3) 0.0543(7) Uani d . 1 1
H H11A 1.2113 0.2353 0.4431 0.065 Uiso calc R 1 1
C C12 0.9631(4) 0.24317(8) 0.4159(3) 0.0571(8) Uani d . 1 1
H H12A 0.9792 0.2249 0.4704 0.069 Uiso calc R 1 1
C C13 0.8003(4) 0.26347(8) 0.3511(3) 0.0519(7) Uani d . 1 1
H H13A 0.7063 0.2587 0.3616 0.062 Uiso calc R 1 1
C C14 0.7738(3) 0.29118(7) 0.2697(2) 0.0385(5) Uani d . 1 1
C C15 0.9169(3) 0.29806(7) 0.2571(2) 0.0452(6) Uani d . 1 1
H H15A 0.9033 0.3167 0.2046 0.054 Uiso calc R 1 1
C C16 0.6011(3) 0.31352(7) 0.1980(2) 0.0385(5) Uani d . 1 1
H H16A 0.5979 0.3320 0.1485 0.046 Uiso calc R 1 1
C C17 0.4518(3) 0.31013(7) 0.1967(2) 0.0415(6) Uani d . 1 1
H H17A 0.4522 0.2921 0.2464 0.050 Uiso calc R 1 1
C C18 0.2812(3) 0.33360(7) 0.1201(2) 0.0403(6) Uani d . 1 1
C C19 0.0096(5) 0.36621(9) -0.2536(3) 0.0652(9) Uani d . 1 1
H H19A 0.1221 0.3780 -0.1933 0.078 Uiso calc R 1 1
C C20 -0.0296(6) 0.35961(11) -0.3692(3) 0.0792(10) Uani d . 1 1
H H20A 0.0537 0.3669 -0.3871 0.095 Uiso calc R 1 1
C C21 -0.1927(6) 0.34225(12) -0.4564(3) 0.0928(13) Uani d . 1 1
H H21A -0.2237 0.3376 -0.5360 0.111 Uiso calc R 1 1
C C22 -0.3119(6) 0.33158(11) -0.4275(3) 0.0853(11) Uani d . 1 1
H H22A -0.4242 0.3195 -0.4869 0.102 Uiso calc R 1 1
C C23 -0.2633(4) 0.33893(8) -0.3082(3) 0.0531(7) Uani d . 1 1
C C24 -0.3793(4) 0.32705(8) -0.2669(3) 0.0523(7) Uani d . 1 1
C C25 -0.5515(5) 0.30908(11) -0.3469(3) 0.0819(11) Uani d . 1 1
H H25A -0.6010 0.3053 -0.4310 0.098 Uiso calc R 1 1
C C26 -0.6470(5) 0.29702(12) -0.3015(4) 0.0934(13) Uani d . 1 1
H H26A -0.7619 0.2850 -0.3543 0.112 Uiso calc R 1 1
C C27 -0.5740(5) 0.30267(10) -0.1791(4) 0.0812(11) Uani d . 1 1
H H27A -0.6368 0.2944 -0.1463 0.097 Uiso calc R 1 1
C C28 -0.4037(4) 0.32097(8) -0.1041(3) 0.0607(8) Uani d . 1 1
H H28A -0.3535 0.3250 -0.0201 0.073 Uiso calc R 1 1
C C29 -0.4742(4) 0.41556(9) -0.1822(3) 0.0717(10) Uani d . 1 1
H H29A -0.5005 0.3932 -0.1628 0.086 Uiso calc R 1 1
C C30 -0.6181(4) 0.44032(10) -0.2474(3) 0.0723(9) Uani d . 1 1
H H30A -0.7392 0.4348 -0.2722 0.087 Uiso calc R 1 1
C C31 -0.5795(5) 0.47320(10) -0.2748(3) 0.0736(10) Uani d . 1 1
H H31A -0.6745 0.4906 -0.3192 0.088 Uiso calc R 1 1
C C32 -0.4000(4) 0.48052(9) -0.2365(3) 0.0641(8) Uani d . 1 1
H H32A -0.3714 0.5029 -0.2544 0.077 Uiso calc R 1 1
C C33 -0.2614(4) 0.45420(7) -0.1708(2) 0.0451(6) Uani d . 1 1
C C34 -0.0622(4) 0.46075(7) -0.1234(2) 0.0425(6) Uani d . 1 1
C C35 -0.0035(5) 0.49414(8) -0.1388(3) 0.0604(8) Uani d . 1 1
H H35A -0.0897 0.5130 -0.1817 0.072 Uiso calc R 1 1
C C36 0.1825(5) 0.49878(9) -0.0899(3) 0.0710(9) Uani d . 1 1
H H36A 0.2249 0.5209 -0.0990 0.085 Uiso calc R 1 1
C C37 0.3057(5) 0.47050(9) -0.0276(3) 0.0685(9) Uani d . 1 1
H H37A 0.4331 0.4732 0.0066 0.082 Uiso calc R 1 1
C C38 0.2389(4) 0.43809(8) -0.0160(3) 0.0551(7) Uani d . 1 1
H H38A 0.3232 0.4189 0.0259 0.066 Uiso calc R 1 1
N N1 -0.1041(3) 0.35667(7) -0.2231(2) 0.0512(6) Uani d . 1 1
N N2 -0.3087(3) 0.33299(6) -0.1467(2) 0.0464(5) Uani d . 1 1
N N3 -0.2993(3) 0.42174(6) -0.1454(2) 0.0531(6) Uani d . 1 1
N N4 0.0578(3) 0.43312(6) -0.06265(19) 0.0434(5) Uani d . 1 1
O O1 0.0944(3) 0.40896(5) 0.18017(18) 0.0572(5) Uani d U 1 1
O O2 -0.1759(3) 0.38054(5) 0.09022(18) 0.0535(5) Uani d . 1 1
O O3 -0.6236(3) 0.43639(8) 0.3960(2) 0.0870(8) Uani d . 1 1
H H3B -0.7004 0.4274 0.3263 0.131 Uiso calc R 1 1
O O4 0.2746(3) 0.35843(5) 0.05366(18) 0.0545(5) Uani d . 1 1
O O5 0.1439(2) 0.32674(5) 0.12435(17) 0.0486(4) Uani d . 1 1
O O6 1.2247(3) 0.28348(7) 0.3133(2) 0.0813(7) Uani d . 1 1
H H6B 1.1878 0.2969 0.2532 0.122 Uiso calc R 1 1

loop_
_atom_site_aniso_label
_atom_site_aniso_U_11
_atom_site_aniso_U_22
_atom_site_aniso_U_33
_atom_site_aniso_U_12
_atom_site_aniso_U_13
_atom_site_aniso_U_23
Cd1 0.02886(9) 0.04075(11) 0.03889(10) 0.00123(7) 0.02077(8) 0.00029(8)
C1 0.0433(15) 0.083(2) 0.0555(17) 0.0052(14) 0.0358(15) -0.0005(16)
C2 0.0562(18) 0.104(3) 0.0470(17) 0.0076(17) 0.0356(16) -0.0120(17)
C3 0.0442(16) 0.095(2) 0.0450(16) 0.0007(15) 0.0234(14) -0.0170(16)
C4 0.0375(14) 0.072(2) 0.0477(16) 0.0001(13) 0.0260(13) -0.0068(14)
C5 0.0353(12) 0.0474(15) 0.0408(13) 0.0031(11) 0.0249(11) 0.0019(11)
C6 0.0395(14) 0.0571(17) 0.0468(15) -0.0007(12) 0.0275(13) -0.0012(13)
C7 0.0377(13) 0.0425(15) 0.0428(14) 0.0013(10) 0.0255(12) -0.0021(11)
C8 0.0436(14) 0.0612(18) 0.0492(16) -0.0062(12) 0.0325(13) -0.0122(13)
C9 0.0496(15) 0.0486(16) 0.0501(16) 0.0069(12) 0.0368(14) 0.0027(13)
C10 0.0352(13) 0.0610(18) 0.0561(17) 0.0083(12) 0.0287(13) 0.0068(14)
C11 0.0389(14) 0.0587(18) 0.0586(17) 0.0178(13) 0.0252(14) 0.0140(14)
C12 0.0479(16) 0.0545(18) 0.0661(19) 0.0091(13) 0.0322(15) 0.0222(15)
C13 0.0375(14) 0.0545(17) 0.0653(18) 0.0040(12) 0.0313(14) 0.0167(14)
C14 0.0292(11) 0.0413(14) 0.0440(14) 0.0030(10) 0.0212(11) 0.0036(11)
C15 0.0366(13) 0.0522(16) 0.0479(15) 0.0069(11) 0.0258(12) 0.0111(12)
C16 0.0344(12) 0.0401(14) 0.0411(13) 0.0051(10) 0.0224(11) 0.0061(11)
C17 0.0331(12) 0.0414(14) 0.0505(15) 0.0057(10) 0.0251(12) 0.0094(12)
C18 0.0291(12) 0.0440(15) 0.0415(14) 0.0031(10) 0.0176(11) -0.0043(12)
C19 0.072(2) 0.076(2) 0.065(2) -0.0132(16) 0.0500(19) -0.0133(16)
C20 0.106(3) 0.085(3) 0.079(3) -0.010(2) 0.073(3) -0.008(2)
C21 0.120(3) 0.114(3) 0.062(2) -0.019(3) 0.063(3) -0.021(2)
C22 0.090(3) 0.106(3) 0.055(2) -0.023(2) 0.040(2) -0.027(2)
C23 0.0509(16) 0.0584(18) 0.0416(15) -0.0007(13) 0.0229(14) -0.0064(13)
C24 0.0435(15) 0.0516(17) 0.0480(16) -0.0036(12) 0.0197(13) -0.0086(13)
C25 0.060(2) 0.104(3) 0.064(2) -0.028(2) 0.0279(18) -0.031(2)
C26 0.061(2) 0.110(3) 0.096(3) -0.037(2) 0.039(2) -0.036(3)
C27 0.066(2) 0.087(3) 0.103(3) -0.0295(19) 0.057(2) -0.020(2)
C28 0.0609(18) 0.061(2) 0.067(2) -0.0172(15) 0.0423(17) -0.0117(16)
C29 0.0447(17) 0.063(2) 0.100(3) 0.0120(14) 0.0385(18) 0.0190(18)
C30 0.0460(17) 0.083(3) 0.078(2) 0.0140(16) 0.0317(17) 0.008(2)
C31 0.062(2) 0.078(2) 0.076(2) 0.0325(18) 0.0380(19) 0.0200(19)
C32 0.066(2) 0.057(2) 0.072(2) 0.0205(15) 0.0425(18) 0.0197(16)
C33 0.0514(15) 0.0463(16) 0.0385(14) 0.0114(12) 0.0272(13) 0.0037(12)
C34 0.0542(15) 0.0411(15) 0.0381(14) 0.0002(12) 0.0306(13) -0.0020(11)
C35 0.071(2) 0.0463(18) 0.065(2) 0.0025(15) 0.0411(18) 0.0054(15)
C36 0.080(2) 0.051(2) 0.082(2) -0.0148(16) 0.048(2) 0.0049(17)
C37 0.0551(18) 0.066(2) 0.080(2) -0.0126(16) 0.0374(18) 0.0048(18)
C38 0.0440(15) 0.0523(17) 0.0607(18) -0.0062(13) 0.0265(14) 0.0035(14)
N1 0.0540(14) 0.0567(15) 0.0470(13) -0.0049(11) 0.0322(12) -0.0078(11)
N2 0.0427(12) 0.0454(13) 0.0491(13) -0.0056(10) 0.0261(11) -0.0051(10)
N3 0.0416(12) 0.0477(14) 0.0673(15) 0.0094(10) 0.0309(12) 0.0105(12)
N4 0.0428(12) 0.0427(13) 0.0439(12) -0.0009(9) 0.0254(10) 0.0010(10)
O1 0.0630(12) 0.0674(13) 0.0661(11) -0.0076(10) 0.0519(11) -0.0153(9)
O2 0.0521(11) 0.0628(13) 0.0497(11) 0.0022(9) 0.0324(10) -0.0086(10)
O3 0.0528(13) 0.147(2) 0.0842(16) -0.0142(14) 0.0532(13) -0.0328(16)
O4 0.0469(11) 0.0551(12) 0.0604(12) 0.0145(9) 0.0312(10) 0.0181(10)
O5 0.0300(9) 0.0545(11) 0.0605(11) 0.0048(8) 0.0264(9) -0.0008(9)
O6 0.0448(11) 0.120(2) 0.0959(17) 0.0310(12) 0.0506(13) 0.0445(15)

loop_
_atom_type_symbol
_atom_type_description
_atom_type_scat_dispersion_real
_atom_type_scat_dispersion_imag
_atom_type_scat_source
C C 0.0033 0.0016 'International Tables Vol C Tables 4.2.6.8 and 6.1.1.4'
H H 0.0000 0.0000 'International Tables Vol C Tables 4.2.6.8 and 6.1.1.4'
Cd Cd -0.8075 1.2024 'International Tables Vol C Tables 4.2.6.8 and 6.1.1.4'
N N 0.0061 0.0033 'International Tables Vol C Tables 4.2.6.8 and 6.1.1.4'
O O 0.0106 0.0060 'International Tables Vol C Tables 4.2.6.8 and 6.1.1.4'

loop_
_geom_angle_atom_site_label_1
_geom_angle_atom_site_label_2
_geom_angle_atom_site_label_3
_geom_angle
O2 Cd1 N1 145.83(7)
O2 Cd1 O4 127.34(7)
N1 Cd1 O4 81.09(7)
O2 Cd1 N2 80.88(7)
N1 Cd1 N2 66.68(8)
O4 Cd1 N2 121.41(7)
O2 Cd1 O5 83.59(6)
N1 Cd1 O5 105.53(7)
O4 Cd1 O5 53.31(6)
N2 Cd1 O5 89.12(7)
O2 Cd1 N4 115.50(7)
N1 Cd1 N4 84.57(7)
O4 Cd1 N4 80.71(7)
N2 Cd1 N4 138.00(7)
O5 Cd1 N4 129.22(6)
O2 Cd1 N3 76.48(7)
N1 Cd1 N3 88.83(8)
O4 Cd1 N3 145.59(7)
N2 Cd1 N3 83.18(8)
O5 Cd1 N3 159.52(7)
N4 Cd1 N3 65.55(7)
O2 Cd1 O1 52.40(6)
N1 Cd1 O1 160.57(7)
O4 Cd1 O1 87.53(7)
N2 Cd1 O1 132.66(7)
O5 Cd1 O1 79.51(6)
N4 Cd1 O1 78.06(7)
N3 Cd1 O1 91.81(8)
O3 C1 C2 117.8(3)
O3 C1 C6 122.0(3)
C2 C1 C6 120.1(2)
C3 C2 C1 120.0(3)
C3 C2 H2A 120.0
C1 C2 H2A 120.0
C2 C3 C4 120.5(3)
C2 C3 H3A 119.7
C4 C3 H3A 119.7
C3 C4 C5 120.5(3)
C3 C4 H4A 119.8
C5 C4 H4A 119.8
C6 C5 C4 118.8(2)
C6 C5 C7 118.9(2)
C4 C5 C7 122.3(2)
C5 C6 C1 120.0(3)
C5 C6 H6A 120.0
C1 C6 H6A 120.0
C8 C7 C5 126.9(2)
C8 C7 H7A 116.5
C5 C7 H7A 116.5
C7 C8 C9 123.4(2)
C7 C8 H8A 118.3
C9 C8 H8A 118.3
O2 C9 O1 122.3(2)
O2 C9 C8 120.2(2)
O1 C9 C8 117.5(2)
O6 C10 C11 117.9(2)
O6 C10 C15 121.7(3)
C11 C10 C15 120.3(2)
C12 C11 C10 119.8(2)
C12 C11 H11A 120.1
C10 C11 H11A 120.1
C13 C12 C11 120.4(3)
C13 C12 H12A 119.8
C11 C12 H12A 119.8
C12 C13 C14 120.8(2)
C12 C13 H13A 119.6
C14 C13 H13A 119.6
C15 C14 C13 118.5(2)
C15 C14 C16 118.9(2)
C13 C14 C16 122.6(2)
C14 C15 C10 120.2(2)
C14 C15 H15A 119.9
C10 C15 H15A 119.9
C17 C16 C14 126.8(2)
C17 C16 H16A 116.6
C14 C16 H16A 116.6
C16 C17 C18 123.5(2)
C16 C17 H17A 118.3
C18 C17 H17A 118.3
O4 C18 O5 122.1(2)
O4 C18 C17 120.8(2)
O5 C18 C17 117.1(2)
N1 C19 C20 123.6(3)
N1 C19 H19A 118.2
C20 C19 H19A 118.2
C21 C20 C19 118.1(3)
C21 C20 H20A 121.0
C19 C20 H20A 121.0
C20 C21 C22 119.9(3)
C20 C21 H21A 120.1
C22 C21 H21A 120.1
C21 C22 C23 119.2(3)
C21 C22 H22A 120.4
C23 C22 H22A 120.4
N1 C23 C22 120.8(3)
N1 C23 C24 116.2(2)
C22 C23 C24 123.0(3)
N2 C24 C25 120.6(3)
N2 C24 C23 117.0(2)
C25 C24 C23 122.4(3)
C26 C25 C24 119.7(3)
C26 C25 H25A 120.2
C24 C25 H25A 120.2
C27 C26 C25 119.7(3)
C27 C26 H26A 120.1
C25 C26 H26A 120.1
C26 C27 C28 118.3(3)
C26 C27 H27A 120.8
C28 C27 H27A 120.8
N2 C28 C27 122.9(3)
N2 C28 H28A 118.6
C27 C28 H28A 118.6
N3 C29 C30 123.6(3)
N3 C29 H29A 118.2
C30 C29 H29A 118.2
C31 C30 C29 118.3(3)
C31 C30 H30A 120.8
C29 C30 H30A 120.8
C30 C31 C32 119.4(3)
C30 C31 H31A 120.3
C32 C31 H31A 120.3
C31 C32 C33 119.2(3)
C31 C32 H32A 120.4
C33 C32 H32A 120.4
N3 C33 C32 121.6(3)
N3 C33 C34 116.5(2)
C32 C33 C34 121.9(3)
N4 C34 C35 121.9(3)
N4 C34 C33 116.3(2)
C35 C34 C33 121.8(2)
C36 C35 C34 119.0(3)
C36 C35 H35A 120.5
C34 C35 H35A 120.5
C35 C36 C37 119.2(3)
C35 C36 H36A 120.4
C37 C36 H36A 120.4
C36 C37 C38 119.1(3)
C36 C37 H37A 120.4
C38 C37 H37A 120.4
N4 C38 C37 122.5(3)
N4 C38 H38A 118.7
C37 C38 H38A 118.7
C19 N1 C23 118.4(2)
C19 N1 Cd1 122.03(19)
C23 N1 Cd1 119.27(18)
C28 N2 C24 118.9(2)
C28 N2 Cd1 121.84(18)
C24 N2 Cd1 118.14(18)
C29 N3 C33 117.9(2)
C29 N3 Cd1 121.6(2)
C33 N3 Cd1 120.49(17)
C38 N4 C34 118.3(2)
C38 N4 Cd1 120.46(18)
C34 N4 Cd1 121.18(16)
C9 O1 Cd1 89.06(16)
C9 O2 Cd1 96.16(16)
C1 O3 H3B 109.5
C18 O4 Cd1 93.11(15)
C18 O5 Cd1 91.51(15)
C10 O6 H6B 109.5

loop_
_geom_bond_atom_site_label_1
_geom_bond_atom_site_label_2
_geom_bond_distance
Cd1 O2 2.4033(18)
Cd1 N1 2.428(2)
Cd1 O4 2.4325(18)
Cd1 N2 2.434(2)
Cd1 O5 2.4544(18)
Cd1 N4 2.458(2)
Cd1 N3 2.475(2)
Cd1 O1 2.5435(19)
C1 O3 1.351(3)
C1 C2 1.377(4)
C1 C6 1.390(4)
C2 C3 1.366(4)
C2 H2A 0.9300
C3 C4 1.373(4)
C3 H3A 0.9300
C4 C5 1.393(4)
C4 H4A 0.9300
C5 C6 1.385(3)
C5 C7 1.466(3)
C6 H6A 0.9300
C7 C8 1.306(3)
C7 H7A 0.9300
C8 C9 1.488(3)
C8 H8A 0.9300
C9 O2 1.239(3)
C9 O1 1.259(3)
C10 O6 1.360(3)
C10 C11 1.376(4)
C10 C15 1.388(3)
C11 C12 1.372(4)
C11 H11A 0.9300
C12 C13 1.371(4)
C12 H12A 0.9300
C13 C14 1.395(3)
C13 H13A 0.9300
C14 C15 1.385(3)
C14 C16 1.471(3)
C15 H15A 0.9300
C16 C17 1.307(3)
C16 H16A 0.9300
C17 C18 1.487(3)
C17 H17A 0.9300
C18 O4 1.241(3)
C18 O5 1.264(3)
C19 N1 1.325(4)
C19 C20 1.371(4)
C19 H19A 0.9300
C20 C21 1.351(5)
C20 H20A 0.9300
C21 C22 1.366(5)
C21 H21A 0.9300
C22 C23 1.391(4)
C22 H22A 0.9300
C23 N1 1.332(3)
C23 C24 1.477(4)
C24 N2 1.334(3)
C24 C25 1.393(4)
C25 C26 1.361(5)
C25 H25A 0.9300
C26 C27 1.353(5)
C26 H26A 0.9300
C27 C28 1.382(4)
C27 H27A 0.9300
C28 N2 1.327(3)
C28 H28A 0.9300
C29 N3 1.327(3)
C29 C30 1.368(4)
C29 H29A 0.9300
C30 C31 1.359(5)
C30 H30A 0.9300
C31 C32 1.366(4)
C31 H31A 0.9300
C32 C33 1.384(4)
C32 H32A 0.9300
C33 N3 1.333(3)
C33 C34 1.486(4)
C34 N4 1.334(3)
C34 C35 1.390(4)
C35 C36 1.364(4)
C35 H35A 0.9300
C36 C37 1.367(4)
C36 H36A 0.9300
C37 C38 1.374(4)
C37 H37A 0.9300
C38 N4 1.334(3)
C38 H38A 0.9300
O3 H3B 0.8200
O6 H6B 0.8200

loop_
_geom_hbond_atom_site_label_D
_geom_hbond_atom_site_label_H
_geom_hbond_atom_site_label_A
_geom_hbond_site_symmetry_A
_geom_hbond_distance_DH
_geom_hbond_distance_HA
_geom_hbond_distance_DA
_geom_hbond_angle_DHA
O6 H6B O5 1_655 0.82 1.86 2.672(3) 170.7
O3 H3B O1 1_455 0.82 1.82 2.624(3) 167.9

loop_
_geom_torsion_atom_site_label_1
_geom_torsion_atom_site_label_2
_geom_torsion_atom_site_label_3
_geom_torsion_atom_site_label_4
_geom_torsion
O3 C1 C2 C3 -177.3(3)
C6 C1 C2 C3 0.9(5)
C1 C2 C3 C4 0.2(5)
C2 C3 C4 C5 -0.4(5)
C3 C4 C5 C6 -0.5(4)
C3 C4 C5 C7 178.3(3)
C4 C5 C6 C1 1.7(4)
C7 C5 C6 C1 -177.2(3)
O3 C1 C6 C5 176.3(3)
C2 C1 C6 C5 -1.9(5)
C6 C5 C7 C8 178.4(3)
C4 C5 C7 C8 -0.4(4)
C5 C7 C8 C9 -175.5(2)
C7 C8 C9 O2 -9.4(4)
C7 C8 C9 O1 168.8(3)
O6 C10 C11 C12 177.8(3)
C15 C10 C11 C12 -1.2(5)
C10 C11 C12 C13 1.7(5)
C11 C12 C13 C14 -0.6(5)
C12 C13 C14 C15 -0.9(4)
C12 C13 C14 C16 179.8(3)
C13 C14 C15 C10 1.3(4)
C16 C14 C15 C10 -179.3(2)
O6 C10 C15 C14 -179.2(3)
C11 C10 C15 C14 -0.3(4)
C15 C14 C16 C17 178.3(3)
C13 C14 C16 C17 -2.4(4)
C14 C16 C17 C18 -179.2(2)
C16 C17 C18 O4 -1.1(4)
C16 C17 C18 O5 177.9(2)
N1 C19 C20 C21 -0.4(6)
C19 C20 C21 C22 -0.6(6)
C20 C21 C22 C23 0.2(7)
C21 C22 C23 N1 1.1(6)
C21 C22 C23 C24 -177.3(3)
N1 C23 C24 N2 -4.2(4)
C22 C23 C24 N2 174.2(3)
N1 C23 C24 C25 178.3(3)
C22 C23 C24 C25 -3.3(5)
N2 C24 C25 C26 -1.0(6)
C23 C24 C25 C26 176.4(3)
C24 C25 C26 C27 0.1(6)
C25 C26 C27 C28 0.5(6)
C26 C27 C28 N2 -0.4(6)
N3 C29 C30 C31 -0.7(6)
C29 C30 C31 C32 -0.2(5)
C30 C31 C32 C33 0.1(5)
C31 C32 C33 N3 0.9(5)
C31 C32 C33 C34 -178.3(3)
N3 C33 C34 N4 1.5(3)
C32 C33 C34 N4 -179.3(2)
N3 C33 C34 C35 -176.9(3)
C32 C33 C34 C35 2.3(4)
N4 C34 C35 C36 -0.2(4)
C33 C34 C35 C36 178.1(3)
C34 C35 C36 C37 0.1(5)
C35 C36 C37 C38 0.2(5)
C36 C37 C38 N4 -0.5(5)
C20 C19 N1 C23 1.6(5)
C20 C19 N1 Cd1 -172.3(3)
C22 C23 N1 C19 -1.9(5)
C24 C23 N1 C19 176.5(3)
C22 C23 N1 Cd1 172.2(3)
C24 C23 N1 Cd1 -9.4(3)
O2 Cd1 N1 C19 166.6(2)
O4 Cd1 N1 C19 -43.9(2)
N2 Cd1 N1 C19 -173.8(3)
O5 Cd1 N1 C19 -91.7(2)
N4 Cd1 N1 C19 37.5(2)
N3 Cd1 N1 C19 103.1(2)
O1 Cd1 N1 C19 11.0(4)
O2 Cd1 N1 C23 -7.3(3)
O4 Cd1 N1 C23 142.2(2)
N2 Cd1 N1 C23 12.3(2)
O5 Cd1 N1 C23 94.4(2)
N4 Cd1 N1 C23 -136.3(2)
N3 Cd1 N1 C23 -70.8(2)
O1 Cd1 N1 C23 -162.9(2)
C27 C28 N2 C24 -0.4(5)
C27 C28 N2 Cd1 167.1(3)
C25 C24 N2 C28 1.1(4)
C23 C24 N2 C28 -176.4(3)
C25 C24 N2 Cd1 -166.8(3)
C23 C24 N2 Cd1 15.6(3)
O2 Cd1 N2 C28 -13.0(2)
N1 Cd1 N2 C28 178.0(2)
O4 Cd1 N2 C28 115.4(2)
O5 Cd1 N2 C28 70.6(2)
N4 Cd1 N2 C28 -131.3(2)
N3 Cd1 N2 C28 -90.4(2)
O1 Cd1 N2 C28 -4.2(3)
O2 Cd1 N2 C24 154.5(2)
N1 Cd1 N2 C24 -14.47(19)
O4 Cd1 N2 C24 -77.0(2)
O5 Cd1 N2 C24 -121.8(2)
N4 Cd1 N2 C24 36.3(2)
N3 Cd1 N2 C24 77.2(2)
O1 Cd1 N2 C24 163.36(18)
C30 C29 N3 C33 1.6(5)
C30 C29 N3 Cd1 179.6(3)
C32 C33 N3 C29 -1.7(4)
C34 C33 N3 C29 177.5(3)
C32 C33 N3 Cd1 -179.7(2)
C34 C33 N3 Cd1 -0.5(3)
O2 Cd1 N3 C29 -51.6(3)
N1 Cd1 N3 C29 97.2(3)
O4 Cd1 N3 C29 169.5(2)
N2 Cd1 N3 C29 30.6(3)
O5 Cd1 N3 C29 -38.0(4)
N4 Cd1 N3 C29 -178.2(3)
O1 Cd1 N3 C29 -102.2(3)
O2 Cd1 N3 C33 126.3(2)
N1 Cd1 N3 C33 -84.8(2)
O4 Cd1 N3 C33 -12.5(3)
N2 Cd1 N3 C33 -151.5(2)
O5 Cd1 N3 C33 139.9(2)
N4 Cd1 N3 C33 -0.25(19)
O1 Cd1 N3 C33 75.8(2)
C37 C38 N4 C34 0.5(4)
C37 C38 N4 Cd1 -176.2(2)
C35 C34 N4 C38 -0.1(4)
C33 C34 N4 C38 -178.5(2)
C35 C34 N4 Cd1 176.5(2)
C33 C34 N4 Cd1 -1.8(3)
O2 Cd1 N4 C38 117.8(2)
N1 Cd1 N4 C38 -91.1(2)
O4 Cd1 N4 C38 -9.2(2)
N2 Cd1 N4 C38 -136.7(2)
O5 Cd1 N4 C38 14.6(2)
N3 Cd1 N4 C38 177.8(2)
O1 Cd1 N4 C38 80.2(2)
O2 Cd1 N4 C34 -58.8(2)
N1 Cd1 N4 C34 92.33(19)
O4 Cd1 N4 C34 174.16(19)
N2 Cd1 N4 C34 46.7(2)
O5 Cd1 N4 C34 -162.03(16)
N3 Cd1 N4 C34 1.15(17)
O1 Cd1 N4 C34 -96.41(19)
O2 C9 O1 Cd1 2.4(3)
C8 C9 O1 Cd1 -175.8(2)
O2 Cd1 O1 C9 -1.33(15)
N1 Cd1 O1 C9 161.6(2)
O4 Cd1 O1 C9 -144.40(16)
N2 Cd1 O1 C9 -12.4(2)
O5 Cd1 O1 C9 -91.29(16)
N4 Cd1 O1 C9 134.57(17)
N3 Cd1 O1 C9 70.03(16)
O1 C9 O2 Cd1 -2.6(3)
C8 C9 O2 Cd1 175.6(2)
N1 Cd1 O2 C9 -168.65(16)
O4 Cd1 O2 C9 50.39(19)
N2 Cd1 O2 C9 173.17(17)
O5 Cd1 O2 C9 83.04(16)
N4 Cd1 O2 C9 -47.60(18)
N3 Cd1 O2 C9 -101.71(17)
O1 Cd1 O2 C9 1.36(15)
O5 C18 O4 Cd1 -0.5(3)
C17 C18 O4 Cd1 178.4(2)
O2 Cd1 O4 C18 42.24(18)
N1 Cd1 O4 C18 -116.77(17)
N2 Cd1 O4 C18 -61.19(17)
O5 Cd1 O4 C18 0.28(14)
N4 Cd1 O4 C18 157.32(16)
N3 Cd1 O4 C18 168.62(15)
O1 Cd1 O4 C18 79.02(16)
O4 C18 O5 Cd1 0.5(3)
C17 C18 O5 Cd1 -178.4(2)
O2 Cd1 O5 C18 -147.93(15)
N1 Cd1 O5 C18 65.67(15)
O4 Cd1 O5 C18 -0.27(14)
N2 Cd1 O5 C18 131.15(15)
N4 Cd1 O5 C18 -30.07(17)
N3 Cd1 O5 C18 -161.2(2)
O1 Cd1 O5 C18 -95.06(15)
